data_4339472
loop_
_publ_author_name
'Habata, Yoichi'
'Okazaki, Chizuko'
'Ogura, Kinuko'
'Akabori, Sadatoshi'
'Zhang, Xian X.'
'Bradshaw, Jerald S.'

_publ_section_title
;
 Polymer-like structures of LiSCN, NaSCN, KSCN, RbSCN, and CsSCN complexes
 with an armed monoaza-15-crown-5 ether bearing a
 3',5'-difluoro-4'-hydroxybenzyl group.
;
_journal_issue 20
_journal_name_full 'Inorganic chemistry'
_journal_page_first 8264
_journal_page_last 8270
_journal_paper_doi 10.1021/ic7011606
_journal_volume 46
_journal_year 2007
_chemical_formula_moiety 'C18 H25 F2 N2 Na O5 S '
_chemical_formula_sum 'C18 H25 F2 N2 Na O5 S'
_chemical_formula_weight 442.45
_space_group_IT_number 4
_symmetry_cell_setting monoclinic
_symmetry_Int_Tables_number 4
_symmetry_space_group_name_Hall 'P 2yb'
_symmetry_space_group_name_H-M 'P 1 21 1'
_cell_angle_alpha 90.0000
_cell_angle_beta 107.07(3)
_cell_angle_gamma 90.0000
_cell_formula_units_Z 2
_cell_length_a 7.900(3)
_cell_length_b 13.041(4)
_cell_length_c 10.909(4)
_cell_measurement_reflns_used 25
_cell_measurement_temperature 296.1
_cell_measurement_theta_max 11.9
_cell_measurement_theta_min 10.0
_cell_volume 1074.4(7)
_computing_cell_refinement 'MSC/AFC Diffractometer Control'
_computing_data_collection 'MSC/AFC Diffractometer Control'
_computing_data_reduction CrystalStructure
_computing_publication_material 'CrystalStructure 3.8'
_computing_structure_refinement CRYSTALS
_computing_structure_solution SIR92
_diffrn_measured_fraction_theta_full 0.938
_diffrn_measured_fraction_theta_max 0.938
_diffrn_measurement_device_type 'Rigaku AFC5S'
_diffrn_measurement_method \w-2\q
_diffrn_radiation_type 'Mo K\a'
_diffrn_radiation_wavelength 0.71069
_diffrn_reflns_av_R_equivalents 0.061
_diffrn_reflns_limit_h_max 9
_diffrn_reflns_limit_h_min 0
_diffrn_reflns_limit_k_max 0
_diffrn_reflns_limit_k_min -16
_diffrn_reflns_limit_l_max 13
_diffrn_reflns_limit_l_min -14
_diffrn_reflns_number 2581
_diffrn_reflns_theta_full 27.49
_diffrn_reflns_theta_max 27.49
_diffrn_standards_decay_% 0.17
_diffrn_standards_interval_count 150
_diffrn_standards_number 3
_exptl_absorpt_coefficient_mu 0.219
_exptl_absorpt_correction_T_max 0.947
_exptl_absorpt_correction_T_min 0.921
_exptl_absorpt_correction_type psi-scan
_exptl_absorpt_process_details '(North, Phillips & Mathews, 1968)'
_exptl_crystal_colour colorless
_exptl_crystal_density_diffrn 1.368
_exptl_crystal_density_method 'not measured'
_exptl_crystal_description prismatic
_exptl_crystal_F_000 464.00
_exptl_crystal_size_max 0.30
_exptl_crystal_size_mid 0.30
_exptl_crystal_size_min 0.25
_refine_diff_density_max 0.80
_refine_diff_density_min -0.67
_refine_ls_extinction_method none
_refine_ls_goodness_of_fit_ref 1.018
_refine_ls_hydrogen_treatment noref
_refine_ls_number_parameters 263
_refine_ls_number_reflns 905
_refine_ls_R_factor_gt 0.0580
_refine_ls_shift/su_max 0.0014
_refine_ls_structure_factor_coef F
_refine_ls_weighting_details 'w = 1.0'
_refine_ls_weighting_scheme unit
_refine_ls_wR_factor_ref 0.1652
_reflns_number_gt 904
_reflns_number_total 2405
_reflns_threshold_expression F^2^>2.0\s(F^2^)
_cod_data_source_file ic7011606-file002.cif
_cod_data_source_block haba062/aza15FNaSCN
_cod_original_cell_volume 1074.3(6)
_cod_original_formula_sum 'C18 H25 F2 N2 Na O5 S '
_cod_database_code 4339472

loop_
_symmetry_equiv_pos_site_id
_symmetry_equiv_pos_as_xyz
1 +X,+Y,+Z
2 -X,1/2+Y,-Z

loop_
_atom_site_label
_atom_site_type_symbol
_atom_site_fract_x
_atom_site_fract_y
_atom_site_fract_z
_atom_site_U_iso_or_equiv
_atom_site_adp_type
_atom_site_occupancy
_atom_site_symmetry_multiplicity
_atom_site_calc_flag
_atom_site_refinement_flags
S(1) S -1.2014(3) 1.1277(17) -0.2954(2) 0.0788(8) Uani 1.00 1 d .
N(A1) Na -1.0313(4) 1.1248(17) -0.6462(2) 0.0544(9) Uani 1.00 1 d .
F(1) F -1.2961(8) 1.6790(17) -0.9660(4) 0.0785(18) Uani 1.00 1 d .
F(2) F -1.5287(7) 1.4317(17) -1.2810(4) 0.0883(18) Uani 1.00 1 d .
O(1) O -0.8297(8) 1.2610(18) -0.5683(6) 0.074(2) Uani 1.00 1 d .
O(2) O -0.8047(7) 1.0681(17) -0.4449(5) 0.0640(19) Uani 1.00 1 d .
O(3) O -0.8927(8) 0.9620(18) -0.6714(5) 0.068(2) Uani 1.00 1 d .
O(4) O -1.1365(9) 1.0580(18) -0.8545(5) 0.080(2) Uani 1.00 1 d .
O(5) O -1.4525(7) 1.6343(18) -1.2154(4) 0.0672(19) Uani 1.00 1 d .
N(1) N -1.0924(10) 1.2743(17) -0.8118(7) 0.069(2) Uani 1.00 1 d .
N(2) N -1.2775(9) 1.1195(18) -0.5607(6) 0.076(2) Uani 1.00 1 d .
C(1) C -0.9566(17) 1.356(2) -0.7523(11) 0.107(4) Uani 1.00 1 d .
C(2) C -0.7993(15) 1.3246(19) -0.6656(11) 0.089(3) Uani 1.00 1 d .
C(3) C -0.6730(13) 1.2313(18) -0.4783(9) 0.074(3) Uani 1.00 1 d .
C(4) C -0.7143(13) 1.1593(19) -0.3863(8) 0.074(3) Uani 1.00 1 d .
C(5) C -0.6924(12) 0.9903(19) -0.4726(9) 0.071(3) Uani 1.00 1 d .
C(6) C -0.8117(14) 0.9122(19) -0.5547(9) 0.072(3) Uani 1.00 1 d .
C(7) C -1.0269(14) 0.9027(18) -0.7571(11) 0.074(3) Uani 1.00 1 d .
C(8) C -1.0876(14) 0.9604(19) -0.8816(10) 0.077(3) Uani 1.00 1 d .
C(9) C -1.1673(18) 1.126(2) -0.9613(8) 0.104(4) Uani 1.00 1 d .
C(10) C -1.0572(17) 1.223(2) -0.9197(10) 0.085(3) Uani 1.00 1 d .
C(11) C -1.2725(13) 1.3161(18) -0.8411(8) 0.065(2) Uani 1.00 1 d .
C(12) C -1.3188(12) 1.4013(18) -0.9398(8) 0.054(2) Uani 1.00 1 d .
C(13) C -1.2837(13) 1.5044(19) -0.9071(8) 0.066(2) Uani 1.00 1 d .
C(14) C -1.3309(13) 1.5769(19) -1.0008(9) 0.060(2) Uani 1.00 1 d .
C(15) C -1.4118(11) 1.5578(19) -1.1303(8) 0.055(2) Uani 1.00 1 d .
C(16) C -1.4480(12) 1.4548(19) -1.1574(8) 0.062(2) Uani 1.00 1 d .
C(17) C -1.4028(12) 1.3784(17) -1.0695(9) 0.063(2) Uani 1.00 1 d .
C(18) C -1.2468(9) 1.1233(18) -0.4508(7) 0.0493(19) Uani 1.00 1 d .
H(1) H -0.9375 1.3981 -0.8227 0.124 Uiso 1.00 1 c R
H(2) H -1.0171 1.4050 -0.7088 0.124 Uiso 1.00 1 c R
H(3) H -0.7230 1.3858 -0.6268 0.112 Uiso 1.00 1 c R
H(4) H -0.7249 1.2898 -0.7112 0.112 Uiso 1.00 1 c R
H(5) H -0.5910 1.1984 -0.5211 0.102 Uiso 1.00 1 c R
H(6) H -0.6015 1.2913 -0.4348 0.102 Uiso 1.00 1 c R
H(7) H -0.7871 1.1962 -0.3432 0.096 Uiso 1.00 1 c R
H(8) H -0.6067 1.1406 -0.3189 0.096 Uiso 1.00 1 c R
H(9) H -0.6153 1.0222 -0.5205 0.090 Uiso 1.00 1 c R
H(10) H -0.6103 0.9638 -0.3956 0.090 Uiso 1.00 1 c R
H(11) H -0.8930 0.8877 -0.5113 0.087 Uiso 1.00 1 c R
H(12) H -0.7422 0.8520 -0.5659 0.087 Uiso 1.00 1 c R
H(13) H -0.9913 0.8364 -0.7709 0.096 Uiso 1.00 1 c R
H(14) H -1.1310 0.8967 -0.7252 0.096 Uiso 1.00 1 c R
H(15) H -1.1843 0.9288 -0.9478 0.106 Uiso 1.00 1 c R
H(16) H -0.9917 0.9682 -0.9221 0.106 Uiso 1.00 1 c R
H(17) H -1.1351 1.0943 -1.0316 0.117 Uiso 1.00 1 c R
H(18) H -1.2891 1.1463 -0.9936 0.117 Uiso 1.00 1 c R
H(19) H -1.0799 1.2693 -0.9940 0.103 Uiso 1.00 1 c R
H(20) H -0.9340 1.2041 -0.9001 0.103 Uiso 1.00 1 c R
H(21) H -1.3598 1.2637 -0.8642 0.080 Uiso 1.00 1 c R
H(22) H -1.2866 1.3460 -0.7594 0.080 Uiso 1.00 1 c R
H(23) H -1.2203 1.5243 -0.8168 0.081 Uiso 1.00 1 c R
H(24) H -1.4294 1.3065 -1.0967 0.076 Uiso 1.00 1 c R
H(25) H -1.5774 1.6017 -1.3024 0.083 Uiso 1.00 1 c R

loop_
_atom_site_aniso_label
_atom_site_aniso_U_11
_atom_site_aniso_U_22
_atom_site_aniso_U_33
_atom_site_aniso_U_12
_atom_site_aniso_U_13
_atom_site_aniso_U_23
S(1) 0.106(2) 0.0692(16) 0.0514(12) 0.0046(19) 0.0077(13) 0.0028(16)
N(A1) 0.067(2) 0.0483(17) 0.0517(16) 0.0055(18) 0.0235(14) 0.0019(18)
F(1) 0.114(4) 0.047(2) 0.068(3) 0.007(3) 0.015(3) -0.001(2)
F(2) 0.111(4) 0.072(3) 0.055(2) -0.002(3) -0.018(2) -0.009(3)
O(1) 0.072(4) 0.064(4) 0.075(4) -0.011(2) 0.003(3) 0.005(3)
O(2) 0.064(4) 0.067(3) 0.060(3) 0.014(3) 0.016(2) 0.002(3)
O(3) 0.087(5) 0.040(3) 0.073(4) 0.003(2) 0.019(3) 0.002(2)
O(4) 0.131(5) 0.057(3) 0.051(2) 0.017(4) 0.028(3) -0.001(2)
O(5) 0.074(4) 0.064(4) 0.057(3) 0.011(4) 0.008(3) 0.014(3)
N(1) 0.073(4) 0.069(5) 0.062(5) 0.002(3) 0.016(4) 0.027(3)
N(2) 0.067(4) 0.112(6) 0.054(2) -0.016(5) 0.023(3) -0.020(6)
C(1) 0.095(8) 0.096(9) 0.103(9) -0.049(6) -0.012(6) 0.046(6)
C(2) 0.087(7) 0.067(7) 0.106(8) -0.024(6) 0.019(5) 0.035(5)
C(3) 0.079(7) 0.056(6) 0.072(6) -0.002(5) -0.000(4) -0.007(4)
C(4) 0.080(8) 0.074(6) 0.055(5) 0.009(4) 0.001(4) -0.007(3)
C(5) 0.058(6) 0.067(6) 0.081(7) 0.025(4) 0.009(5) 0.013(4)
C(6) 0.093(8) 0.049(6) 0.075(5) 0.016(4) 0.028(5) 0.015(4)
C(7) 0.088(8) 0.032(5) 0.098(6) -0.005(4) 0.022(5) -0.004(4)
C(8) 0.091(8) 0.058(5) 0.081(6) -0.001(5) 0.026(6) -0.016(5)
C(9) 0.199(13) 0.062(5) 0.050(5) 0.015(7) 0.034(6) 0.002(4)
C(10) 0.119(9) 0.075(6) 0.075(6) 0.031(6) 0.051(6) 0.027(4)
C(11) 0.076(5) 0.053(5) 0.064(5) -0.002(4) 0.019(5) 0.016(4)
C(12) 0.062(6) 0.045(3) 0.058(4) -0.006(4) 0.023(4) 0.004(3)
C(13) 0.089(7) 0.045(3) 0.056(5) -0.001(5) 0.012(5) 0.004(3)
C(14) 0.079(7) 0.047(2) 0.055(3) 0.008(5) 0.017(4) 0.003(3)
C(15) 0.056(6) 0.055(3) 0.054(3) 0.010(4) 0.017(4) 0.003(3)
C(16) 0.062(6) 0.059(3) 0.054(3) 0.002(5) -0.001(4) -0.007(3)
C(17) 0.064(6) 0.045(5) 0.066(4) -0.015(4) 0.000(5) -0.009(3)
C(18) 0.043(4) 0.051(5) 0.0536(19) -0.000(5) 0.014(3) -0.017(5)

loop_
_atom_type_symbol
_atom_type_description
_atom_type_scat_dispersion_real
_atom_type_scat_dispersion_imag
_atom_type_scat_source
C C 0.003 0.002
;
International Tables for Crystallography
(1992, Vol. C, Tables 4.2.6.8 and 6.1.1.4)
;
H H 0.000 0.000
;
International Tables for Crystallography
(1992, Vol. C, Table 6.1.1.4)
;
O O 0.011 0.006
;
International Tables for Crystallography
(1992, Vol. C, Tables 4.2.6.8 and 6.1.1.4)
;
N N 0.006 0.003
;
International Tables for Crystallography
(1992, Vol. C, Tables 4.2.6.8 and 6.1.1.4)
;
F F 0.017 0.010
;
International Tables for Crystallography
(1992, Vol. C, Tables 4.2.6.8 and 6.1.1.4)
;
S S 0.125 0.123
;
International Tables for Crystallography
(1992, Vol. C, Tables 4.2.6.8 and 6.1.1.4)
;
Na Na 0.036 0.025
;
International Tables for Crystallography
(1992, Vol. C, Tables 4.2.6.8 and 6.1.1.4)
;

loop_
_geom_angle_atom_site_label_1
_geom_angle_atom_site_label_2
_geom_angle_atom_site_label_3
_geom_angle
_geom_angle_publ_flag
O(1) N(A1) O(2) 71.0(6) yes
O(1) N(A1) O(3) 114.6(4) yes
O(1) N(A1) O(4) 129.4(6) yes
O(1) N(A1) N(1) 69.9(7) yes
O(1) N(A1) N(2) 114.8(8) yes
O(2) N(A1) O(3) 67.2(6) yes
O(2) N(A1) O(4) 134.3(10) yes
O(2) N(A1) N(1) 140.3(8) yes
O(2) N(A1) N(2) 95.9(3) yes
O(3) N(A1) O(4) 67.1(6) yes
O(3) N(A1) N(1) 124.8(4) yes
O(3) N(A1) N(2) 117.5(10) yes
O(4) N(A1) N(1) 70.4(6) yes
O(4) N(A1) N(2) 105.6(4) yes
N(1) N(A1) N(2) 106.6(7) yes
N(A1) O(1) C(2) 114.4(8) yes
N(A1) O(1) C(3) 114.2(16) yes
C(2) O(1) C(3) 112.2(10) yes
N(A1) O(2) C(4) 106.3(13) yes
N(A1) O(2) C(5) 110.6(6) yes
C(4) O(2) C(5) 114.9(9) yes
N(A1) O(3) C(6) 113.5(11) yes
N(A1) O(3) C(7) 106.0(10) yes
C(6) O(3) C(7) 113.5(18) yes
N(A1) O(4) C(8) 120.4(9) yes
N(A1) O(4) C(9) 119.0(16) yes
C(8) O(4) C(9) 113.0(12) yes
N(A1) N(1) C(1) 105.4(8) yes
N(A1) N(1) C(10) 100.4(14) yes
N(A1) N(1) C(11) 113.5(9) yes
C(1) N(1) C(10) 113.0(11) yes
C(1) N(1) C(11) 110.5(18) yes
C(10) N(1) C(11) 113.5(8) yes
N(A1) N(2) C(18) 117.2(6) yes
N(1) C(1) C(2) 118(2) yes
O(1) C(2) C(1) 111.7(12) yes
O(1) C(3) C(4) 109.1(11) yes
O(2) C(4) C(3) 113.8(10) yes
O(2) C(5) C(6) 106.7(10) yes
O(3) C(6) C(5) 105.5(18) yes
O(3) C(7) C(8) 107.5(17) yes
O(4) C(8) C(7) 107.5(12) yes
O(4) C(9) C(10) 109.2(10) yes
N(1) C(10) C(9) 113.1(13) yes
N(1) C(11) C(12) 116.3(11) yes
C(11) C(12) C(13) 122.4(10) yes
C(11) C(12) C(17) 120.2(19) yes
C(13) C(12) C(17) 117.4(16) yes
C(12) C(13) C(14) 119.1(11) yes
F(1) C(14) C(13) 118.2(11) yes
F(1) C(14) C(15) 116.3(17) yes
C(13) C(14) C(15) 125(2) yes
O(5) C(15) C(14) 121(2) yes
O(5) C(15) C(16) 125.7(11) yes
C(14) C(15) C(16) 113.2(16) yes
F(2) C(16) C(15) 115.9(17) yes
F(2) C(16) C(17) 120(2) yes
C(15) C(16) C(17) 124.5(11) yes
C(12) C(17) C(16) 120(2) yes
S(1) C(18) N(2) 179.3(19) yes
C(15) O(5) H(25) 104.7 no
N(1) C(1) H(1) 107.8 no
N(1) C(1) H(2) 106.0 no
C(2) C(1) H(1) 112.5 no
C(2) C(1) H(2) 108.9 no
H(1) C(1) H(2) 102.8 no
O(1) C(2) H(3) 111.0 no
O(1) C(2) H(4) 111.4 no
C(1) C(2) H(3) 110.8 no
C(1) C(2) H(4) 109.9 no
H(3) C(2) H(4) 101.7 no
O(1) C(3) H(5) 110.8 no
O(1) C(3) H(6) 112.3 no
C(4) C(3) H(5) 110.2 no
C(4) C(3) H(6) 112.4 no
H(5) C(3) H(6) 101.8 no
O(2) C(4) H(7) 109.8 no
O(2) C(4) H(8) 109.8 no
C(3) C(4) H(7) 107.1 no
C(3) C(4) H(8) 110.6 no
H(7) C(4) H(8) 105.5 no
O(2) C(5) H(9) 108.9 no
O(2) C(5) H(10) 111.7 no
C(6) C(5) H(9) 110.1 no
C(6) C(5) H(10) 115.0 no
H(9) C(5) H(10) 104.4 no
O(3) C(6) H(11) 114.2 no
O(3) C(6) H(12) 112.2 no
C(5) C(6) H(11) 109.2 no
C(5) C(6) H(12) 110.0 no
H(11) C(6) H(12) 105.8 no
O(3) C(7) H(13) 114.1 no
O(3) C(7) H(14) 110.6 no
C(8) C(7) H(13) 110.4 no
C(8) C(7) H(14) 106.3 no
H(13) C(7) H(14) 107.7 no
O(4) C(8) H(15) 109.8 no
O(4) C(8) H(16) 107.5 no
C(7) C(8) H(15) 115.5 no
C(7) C(8) H(16) 111.8 no
H(15) C(8) H(16) 104.4 no
O(4) C(9) H(17) 110.6 no
O(4) C(9) H(18) 112.4 no
C(10) C(9) H(17) 109.5 no
C(10) C(9) H(18) 108.0 no
H(17) C(9) H(18) 107.1 no
N(1) C(10) H(19) 111.1 no
N(1) C(10) H(20) 111.2 no
C(9) C(10) H(19) 108.0 no
C(9) C(10) H(20) 107.4 no
H(19) C(10) H(20) 105.6 no
N(1) C(11) H(21) 111.9 no
N(1) C(11) H(22) 107.6 no
C(12) C(11) H(21) 109.5 no
C(12) C(11) H(22) 106.1 no
H(21) C(11) H(22) 104.7 no
C(12) C(13) H(23) 120.4 no
C(14) C(13) H(23) 120.4 no
C(12) C(17) H(24) 119.9 no
C(16) C(17) H(24) 119.8 no

loop_
_geom_bond_atom_site_label_1
_geom_bond_atom_site_label_2
_geom_bond_distance
_geom_bond_publ_flag
S(1) C(18) 1.627(8) yes
N(A1) O(1) 2.37(2) yes
N(A1) O(2) 2.503(11) yes
N(A1) O(3) 2.44(2) yes
N(A1) O(4) 2.347(13) yes
N(A1) N(1) 2.61(2) yes
N(A1) N(2) 2.392(9) yes
F(1) C(14) 1.39(3) yes
F(2) C(16) 1.345(11) yes
O(1) C(2) 1.42(2) yes
O(1) C(3) 1.390(14) yes
O(2) C(4) 1.44(2) yes
O(2) C(5) 1.44(2) yes
O(3) C(6) 1.405(18) yes
O(3) C(7) 1.42(2) yes
O(4) C(8) 1.39(3) yes
O(4) C(9) 1.43(2) yes
O(5) C(15) 1.34(2) yes
N(1) C(1) 1.52(2) yes
N(1) C(10) 1.45(2) yes
N(1) C(11) 1.468(17) yes
N(2) C(18) 1.152(10) yes
C(1) C(2) 1.385(18) yes
C(3) C(4) 1.48(2) yes
C(5) C(6) 1.49(2) yes
C(7) C(8) 1.50(2) yes
C(9) C(10) 1.53(3) yes
C(11) C(12) 1.52(2) yes
C(12) C(13) 1.40(3) yes
C(12) C(17) 1.407(14) yes
C(13) C(14) 1.36(2) yes
C(14) C(15) 1.392(13) yes
C(15) C(16) 1.39(3) yes
C(16) C(17) 1.36(2) yes
O(5) H(25) 1.227 no
C(1) H(1) 0.989 no
C(1) H(2) 0.996 no
C(2) H(3) 1.015 no
C(2) H(4) 0.985 no
C(3) H(5) 0.999 no
C(3) H(6) 1.000 no
C(4) H(7) 0.971 no
C(4) H(8) 0.978 no
C(5) H(9) 1.001 no
C(5) H(10) 0.962 no
C(6) H(11) 0.958 no
C(6) H(12) 0.987 no
C(7) H(13) 0.936 no
C(7) H(14) 0.985 no
C(8) H(15) 0.975 no
C(8) H(16) 0.988 no
C(9) H(17) 0.971 no
C(9) H(18) 0.957 no
C(10) H(19) 0.981 no
C(10) H(20) 0.966 no
C(11) H(21) 0.951 no
C(11) H(22) 1.009 no
C(13) H(23) 1.000 no
C(17) H(24) 0.988 no

loop_
_geom_contact_atom_site_label_1
_geom_contact_atom_site_label_2
_geom_contact_distance
_geom_contact_site_symmetry_2
S(1) C(9) 3.575(10) 1_556
F(1) C(10) 3.424(17) 2_353
F(2) O(3) 3.538(10) 2_353
F(2) N(2) 3.13(2) 2_253
F(2) C(3) 3.36(2) 1_454
O(3) F(2) 3.538(10) 2_343
O(4) C(15) 3.523(12) 2_243
O(4) C(16) 3.585(17) 2_243
O(5) N(2) 2.737(8) 2_253
O(5) C(11) 3.39(2) 2_253
N(2) F(2) 3.13(2) 2_243
N(2) O(5) 2.737(8) 2_243
C(3) F(2) 3.36(2) 1_656
C(3) C(18) 3.580(18) 1_655
C(9) S(1) 3.575(10) 1_554
C(10) F(1) 3.424(17) 2_343
C(11) O(5) 3.39(2) 2_243
C(15) O(4) 3.523(12) 2_253
C(16) O(4) 3.585(17) 2_253
C(18) C(3) 3.580(18) 1_455
S(1) H(1) 3.317 2_344
S(1) H(2) 3.372 2_344
S(1) H(3) 3.276 2_344
S(1) H(5) 3.454 1_455
S(1) H(8) 3.141 1_455
S(1) H(12) 3.262 2_354
S(1) H(13) 3.098 2_354
S(1) H(17) 2.804 1_556
S(1) H(18) 3.566 1_556
S(1) H(23) 3.467 2_344
N(A1) H(25) 2.990 2_243
F(1) H(7) 3.249 2_354
F(1) H(8) 3.450 2_354
F(1) H(13) 3.396 1_565
F(1) H(15) 3.367 1_565
F(1) H(17) 3.588 2_353
F(1) H(18) 3.205 2_253
F(1) H(19) 3.341 2_353
F(1) H(20) 2.665 2_353
F(1) H(21) 3.014 2_253
F(1) H(24) 2.967 2_253
F(2) H(6) 2.435 1_454
F(2) H(9) 2.970 2_353
F(2) H(12) 3.248 2_353
F(2) H(14) 2.748 2_253
O(1) H(11) 3.066 2_354
O(2) H(2) 3.271 2_344
O(2) H(22) 3.596 2_344
O(2) H(23) 2.861 2_344
O(4) H(25) 3.261 2_243
O(5) H(4) 2.716 2_353
O(5) H(5) 3.108 2_353
O(5) H(9) 3.410 2_353
O(5) H(18) 3.482 2_253
O(5) H(20) 3.079 2_353
O(5) H(21) 2.560 2_253
O(5) H(22) 3.407 2_253
N(2) H(5) 2.830 1_455
N(2) H(9) 3.100 1_455
N(2) H(12) 3.316 2_354
N(2) H(25) 1.610 2_243
C(1) H(11) 3.443 2_354
C(2) H(10) 3.598 2_454
C(3) H(12) 3.541 2_454
C(4) H(23) 2.990 2_344
C(5) H(3) 3.422 2_444
C(5) H(22) 3.197 2_344
C(5) H(23) 3.452 2_344
C(6) H(2) 3.518 2_344
C(6) H(22) 3.395 2_344
C(7) H(7) 3.399 2_344
C(7) H(19) 3.530 2_343
C(8) H(1) 3.389 2_343
C(8) H(19) 3.296 2_343
C(11) H(10) 3.555 2_354
C(11) H(25) 3.572 2_243
C(12) H(16) 3.349 2_353
C(13) H(8) 3.352 2_354
C(13) H(16) 3.288 2_353
C(14) H(16) 3.237 2_353
C(14) H(18) 3.119 2_253
C(14) H(20) 3.103 2_353
C(14) H(21) 3.458 2_253
C(15) H(16) 3.285 2_353
C(15) H(18) 3.258 2_253
C(15) H(20) 3.268 2_353
C(15) H(21) 3.225 2_253
C(16) H(14) 3.283 2_253
C(16) H(15) 3.439 2_253
C(16) H(16) 3.329 2_353
C(17) H(15) 3.386 2_253
C(17) H(16) 3.356 2_353
C(18) H(3) 3.238 2_344
C(18) H(5) 2.778 1_455
C(18) H(8) 3.551 1_455
C(18) H(9) 3.081 1_455
C(18) H(12) 2.990 2_354
C(18) H(25) 2.657 2_243
H(1) S(1) 3.317 2_354
H(1) C(8) 3.389 2_353
H(1) H(15) 2.961 2_353
H(1) H(16) 2.826 2_353
H(1) H(17) 3.152 2_353
H(2) S(1) 3.372 2_354
H(2) O(2) 3.271 2_354
H(2) C(6) 3.518 2_354
H(2) H(10) 3.537 2_354
H(2) H(11) 2.706 2_354
H(3) S(1) 3.276 2_354
H(3) C(5) 3.422 2_454
H(3) C(18) 3.238 2_354
H(3) H(9) 3.220 2_454
H(3) H(10) 2.766 2_454
H(4) O(5) 2.716 2_343
H(4) H(10) 3.422 2_454
H(4) H(25) 3.397 2_343
H(5) S(1) 3.454 1_655
H(5) O(5) 3.108 2_343
H(5) N(2) 2.830 1_655
H(5) C(18) 2.778 1_655
H(5) H(12) 3.221 2_454
H(5) H(25) 2.928 2_343
H(6) F(2) 2.435 1_656
H(6) H(9) 3.568 2_454
H(6) H(12) 2.826 2_454
H(6) H(14) 3.402 2_354
H(6) H(24) 3.542 1_656
H(7) F(1) 3.249 2_344
H(7) C(7) 3.399 2_354
H(7) H(11) 3.576 2_354
H(7) H(13) 3.039 2_354
H(7) H(14) 2.845 2_354
H(7) H(23) 2.831 2_344
H(7) H(24) 3.581 1_656
H(8) S(1) 3.141 1_655
H(8) F(1) 3.450 2_344
H(8) C(13) 3.352 2_344
H(8) C(18) 3.551 1_655
H(8) H(23) 2.747 2_344
H(8) H(24) 3.243 1_656
H(9) F(2) 2.970 2_343
H(9) O(5) 3.410 2_343
H(9) N(2) 3.100 1_655
H(9) C(18) 3.081 1_655
H(9) H(3) 3.220 2_444
H(9) H(6) 3.568 2_444
H(9) H(25) 2.975 2_343
H(10) C(2) 3.598 2_444
H(10) C(11) 3.555 2_344
H(10) H(2) 3.537 2_344
H(10) H(3) 2.766 2_444
H(10) H(4) 3.422 2_444
H(10) H(22) 2.587 2_344
H(10) H(23) 3.099 2_344
H(11) O(1) 3.066 2_344
H(11) C(1) 3.443 2_344
H(11) H(2) 2.706 2_344
H(11) H(7) 3.576 2_344
H(11) H(22) 2.927 2_344
H(12) S(1) 3.262 2_344
H(12) F(2) 3.248 2_343
H(12) N(2) 3.316 2_344
H(12) C(3) 3.541 2_444
H(12) C(18) 2.990 2_344
H(12) H(5) 3.221 2_444
H(12) H(6) 2.826 2_444
H(12) H(22) 3.489 2_344
H(13) S(1) 3.098 2_344
H(13) F(1) 3.396 1_545
H(13) H(7) 3.039 2_344
H(13) H(19) 2.917 2_343
H(14) F(2) 2.748 2_243
H(14) C(16) 3.283 2_243
H(14) H(6) 3.402 2_344
H(14) H(7) 2.845 2_344
H(14) H(25) 3.599 2_243
H(15) F(1) 3.367 1_545
H(15) C(16) 3.439 2_243
H(15) C(17) 3.386 2_243
H(15) H(1) 2.961 2_343
H(15) H(19) 3.141 2_343
H(16) C(12) 3.349 2_343
H(16) C(13) 3.288 2_343
H(16) C(14) 3.237 2_343
H(16) C(15) 3.285 2_343
H(16) C(16) 3.329 2_343
H(16) C(17) 3.356 2_343
H(16) H(1) 2.826 2_343
H(16) H(19) 2.862 2_343
H(17) S(1) 2.804 1_554
H(17) F(1) 3.588 2_343
H(17) H(1) 3.152 2_343
H(18) S(1) 3.566 1_554
H(18) F(1) 3.205 2_243
H(18) O(5) 3.482 2_243
H(18) C(14) 3.119 2_243
H(18) C(15) 3.258 2_243
H(19) F(1) 3.341 2_343
H(19) C(7) 3.530 2_353
H(19) C(8) 3.296 2_353
H(19) H(13) 2.917 2_353
H(19) H(15) 3.141 2_353
H(19) H(16) 2.862 2_353
H(20) F(1) 2.665 2_343
H(20) O(5) 3.079 2_343
H(20) C(14) 3.103 2_343
H(20) C(15) 3.268 2_343
H(21) F(1) 3.014 2_243
H(21) O(5) 2.560 2_243
H(21) C(14) 3.458 2_243
H(21) C(15) 3.225 2_243
H(21) H(25) 2.922 2_243
H(22) O(2) 3.596 2_354
H(22) O(5) 3.407 2_243
H(22) C(5) 3.197 2_354
H(22) C(6) 3.395 2_354
H(22) H(10) 2.587 2_354
H(22) H(11) 2.927 2_354
H(22) H(12) 3.489 2_354
H(22) H(25) 3.490 2_243
H(23) S(1) 3.467 2_354
H(23) O(2) 2.861 2_354
H(23) C(4) 2.990 2_354
H(23) C(5) 3.452 2_354
H(23) H(7) 2.831 2_354
H(23) H(8) 2.747 2_354
H(23) H(10) 3.099 2_354
H(24) F(1) 2.967 2_243
H(24) H(6) 3.542 1_454
H(24) H(7) 3.581 1_454
H(24) H(8) 3.243 1_454
H(25) N(A1) 2.990 2_253
H(25) O(4) 3.261 2_253
H(25) N(2) 1.610 2_253
H(25) C(11) 3.572 2_253
H(25) C(18) 2.657 2_253
H(25) H(4) 3.397 2_353
H(25) H(5) 2.928 2_353
H(25) H(9) 2.975 2_353
H(25) H(14) 3.599 2_253
H(25) H(21) 2.922 2_253
H(25) H(22) 3.490 2_253

loop_
_geom_torsion_atom_site_label_1
_geom_torsion_atom_site_label_2
_geom_torsion_atom_site_label_3
_geom_torsion_atom_site_label_4
_geom_torsion
O(1) N(A1) O(2) C(4) 13.6(6)
O(1) N(A1) O(2) C(5) -111.7(12)
O(2) N(A1) O(1) C(2) 147.6(12)
O(2) N(A1) O(1) C(3) 16.4(7)
O(1) N(A1) O(3) C(6) 74.4(11)
O(1) N(A1) O(3) C(7) -160.4(8)
O(3) N(A1) O(1) C(2) 95.0(12)
O(3) N(A1) O(1) C(3) -36.2(8)
O(1) N(A1) O(4) C(8) 111.4(15)
O(1) N(A1) O(4) C(9) -35.9(14)
O(4) N(A1) O(1) C(2) 15.3(17)
O(4) N(A1) O(1) C(3) -116.0(11)
O(1) N(A1) N(1) C(1) 0.0(7)
O(1) N(A1) N(1) C(10) 117.6(8)
O(1) N(A1) N(1) C(11) -121.0(12)
N(1) N(A1) O(1) C(2) -25.0(11)
N(1) N(A1) O(1) C(3) -156.3(8)
O(1) N(A1) N(2) C(18) -51(2)
N(2) N(A1) O(1) C(2) -124.6(11)
N(2) N(A1) O(1) C(3) 104.2(10)
O(2) N(A1) O(3) C(6) 19.8(9)
O(2) N(A1) O(3) C(7) 145.1(9)
O(3) N(A1) O(2) C(4) 142.0(7)
O(3) N(A1) O(2) C(5) 16.7(12)
O(2) N(A1) O(4) C(8) 9.0(15)
O(2) N(A1) O(4) C(9) -138.3(12)
O(4) N(A1) O(2) C(4) 140.7(10)
O(4) N(A1) O(2) C(5) 15.4(17)
O(2) N(A1) N(1) C(1) -10.9(14)
O(2) N(A1) N(1) C(10) 106.6(12)
O(2) N(A1) N(1) C(11) -131.9(11)
N(1) N(A1) O(2) C(4) 24.4(12)
N(1) N(A1) O(2) C(5) -100.8(17)
O(2) N(A1) N(2) C(18) 21(2)
N(2) N(A1) O(2) C(4) -100.7(9)
N(2) N(A1) O(2) C(5) 134.1(13)
O(3) N(A1) O(4) C(8) 7.7(10)
O(3) N(A1) O(4) C(9) -139.6(9)
O(4) N(A1) O(3) C(6) -161.2(11)
O(4) N(A1) O(3) C(7) -36.0(8)
O(3) N(A1) N(1) C(1) -106.5(10)
O(3) N(A1) N(1) C(10) 11.0(9)
O(3) N(A1) N(1) C(11) 132.5(10)
N(1) N(A1) O(3) C(6) 156.2(9)
N(1) N(A1) O(3) C(7) -78.6(10)
O(3) N(A1) N(2) C(18) 89(2)
N(2) N(A1) O(3) C(6) -64.9(10)
N(2) N(A1) O(3) C(7) 60.3(8)
O(4) N(A1) N(1) C(1) -147.9(9)
O(4) N(A1) N(1) C(10) -30.4(7)
O(4) N(A1) N(1) C(11) 91.0(11)
N(1) N(A1) O(4) C(8) 151.5(10)
N(1) N(A1) O(4) C(9) 4.2(8)
O(4) N(A1) N(2) C(18) 160(2)
N(2) N(A1) O(4) C(8) -106.0(12)
N(2) N(A1) O(4) C(9) 106.7(11)
N(1) N(A1) N(2) C(18) -126(2)
N(2) N(A1) N(1) C(1) 111.0(10)
N(2) N(A1) N(1) C(10) -131.5(9)
N(2) N(A1) N(1) C(11) -10.0(14)
N(A1) O(1) C(2) C(1) 50(2)
N(A1) O(1) C(3) C(4) -43.5(16)
C(2) O(1) C(3) C(4) -175.7(17)
C(3) O(1) C(2) C(1) -178.1(19)
N(A1) O(2) C(4) C(3) -42.1(12)
N(A1) O(2) C(5) C(6) -49.1(15)
C(4) O(2) C(5) C(6) -169.3(11)
C(5) O(2) C(4) C(3) 80.5(16)
N(A1) O(3) C(6) C(5) -52.1(11)
N(A1) O(3) C(7) C(8) 60.6(11)
C(6) O(3) C(7) C(8) -174.2(12)
C(7) O(3) C(6) C(5) -173.2(11)
N(A1) O(4) C(8) C(7) 20.5(14)
N(A1) O(4) C(9) C(10) 22.4(15)
C(8) O(4) C(9) C(10) -127.1(14)
C(9) O(4) C(8) C(7) 169.6(10)
N(A1) N(1) C(1) C(2) 26.4(14)
N(A1) N(1) C(10) C(9) 55.6(12)
N(A1) N(1) C(11) C(12) -178.3(11)
C(1) N(1) C(10) C(9) 167.4(14)
C(10) N(1) C(1) C(2) -82.3(17)
C(1) N(1) C(11) C(12) 63.6(15)
C(11) N(1) C(1) C(2) 149.4(12)
C(10) N(1) C(11) C(12) -64(2)
C(11) N(1) C(10) C(9) -66(2)
N(A1) N(2) C(18) S(1) -44(78)
N(1) C(1) C(2) O(1) -51(2)
O(1) C(3) C(4) O(2) 59(2)
O(2) C(5) C(6) O(3) 67.2(13)
O(3) C(7) C(8) O(4) -54.3(14)
O(4) C(9) C(10) N(1) -56.6(18)
N(1) C(11) C(12) C(13) -86.8(17)
N(1) C(11) C(12) C(17) 94.3(15)
C(11) C(12) C(13) C(14) -179.2(10)
C(11) C(12) C(17) C(16) 178.5(10)
C(13) C(12) C(17) C(16) -0.5(13)
C(17) C(12) C(13) C(14) -0.3(12)
C(12) C(13) C(14) F(1) 179.5(9)
C(12) C(13) C(14) C(15) -0.6(14)
F(1) C(14) C(15) O(5) 0.1(12)
F(1) C(14) C(15) C(16) -177.9(9)
C(13) C(14) C(15) O(5) -179.7(7)
C(13) C(14) C(15) C(16) 2.2(16)
O(5) C(15) C(16) F(2) 1.1(15)
O(5) C(15) C(16) C(17) 179.0(10)
C(14) C(15) C(16) F(2) 179.1(9)
C(14) C(15) C(16) C(17) -3.0(15)
F(2) C(16) C(17) C(12) -179.9(7)
C(15) C(16) C(17) C(12) 2.3(17)
